data_4088335
loop_
_publ_author_name
'Ohki, Yasuhiro'
'Hoshino, Ryoko'
'Tatsumi, Kazuyuki'

_publ_section_title
;
 N-Heterocyclic Carbene Complexes of Three- and Four-Coordinate Fe(I)
;
_journal_issue 10
_journal_name_full Organometallics
_journal_page_first 1368
_journal_paper_doi 10.1021/acs.organomet.5b01025
_journal_volume 35
_journal_year 2016
_chemical_formula_moiety 'C50 H84 F6.96 Fe N8 P'
_chemical_formula_sum 'C50 H84 F6.96 Fe N8 P'
_chemical_formula_weight 1016.32
_space_group_IT_number 15
_space_group_name_Hall '-C 2yc'
_space_group_name_H-M_alt 'C 1 2/c 1'
_symmetry_cell_setting monoclinic
_symmetry_Int_Tables_number 15
_symmetry_space_group_name_Hall '-C 2yc'
_symmetry_space_group_name_H-M 'C 1 2/c 1'
_atom_sites_solution_hydrogens geom
_atom_sites_solution_primary direct
_atom_sites_solution_secondary difmap
_cell_angle_alpha 90.0000
_cell_angle_beta 91.487(4)
_cell_angle_gamma 90.0000
_cell_formula_units_Z 4
_cell_length_a 22.410(6)
_cell_length_b 11.528(3)
_cell_length_c 20.720(5)
_cell_measurement_reflns_used 8530
_cell_measurement_temperature 173
_cell_measurement_theta_max 27.48
_cell_measurement_theta_min 3.25
_cell_volume 5351(2)
_computing_cell_refinement CrystalClear
_computing_data_collection 'CrystalClear (Rigaku Inc., 2008)'
_computing_data_reduction CrystalClear
_computing_molecular_graphics 'CrystalStructure 4.0'
_computing_publication_material 'CrystalStructure 4.0 (Rigaku, 2010)'
_computing_structure_refinement 'SHELXL97 (Sheldrick, 2008)'
_computing_structure_solution 'SIR92 (Altomare, et al., 1994)'
_diffrn_ambient_temperature 173
_diffrn_detector_area_resol_mean 7.111
_diffrn_measured_fraction_theta_full 0.995
_diffrn_measured_fraction_theta_max 0.995
_diffrn_measurement_device_type 'Rigaku Saturn724'
_diffrn_measurement_method \w
_diffrn_radiation_type 'Mo K\a'
_diffrn_radiation_wavelength 0.71075
_diffrn_reflns_av_R_equivalents 0.1670
_diffrn_reflns_limit_h_max 21
_diffrn_reflns_limit_h_min -29
_diffrn_reflns_limit_k_max 14
_diffrn_reflns_limit_k_min -13
_diffrn_reflns_limit_l_max 26
_diffrn_reflns_limit_l_min -26
_diffrn_reflns_number 21295
_diffrn_reflns_theta_full 27.51
_diffrn_reflns_theta_max 27.52
_diffrn_standards_number 0
_exptl_absorpt_coefficient_mu 0.377
_exptl_absorpt_correction_T_max 0.989
_exptl_absorpt_correction_T_min 0.846
_exptl_absorpt_correction_type multi-scan
_exptl_absorpt_process_details 'REQAB (Rigaku, 1998)'
_exptl_crystal_colour green
_exptl_crystal_density_diffrn 1.261
_exptl_crystal_density_method 'not measured'
_exptl_crystal_description block
_exptl_crystal_F_000 2174.56
_exptl_crystal_size_max 0.080
_exptl_crystal_size_mid 0.050
_exptl_crystal_size_min 0.030
_refine_diff_density_max 1.120
_refine_diff_density_min -0.760
_refine_ls_extinction_method none
_refine_ls_goodness_of_fit_ref 1.050
_refine_ls_hydrogen_treatment constr
_refine_ls_number_parameters 345
_refine_ls_number_reflns 6129
_refine_ls_number_restraints 0
_refine_ls_R_factor_gt 0.0594
_refine_ls_shift/su_max 0.017
_refine_ls_structure_factor_coef Fsqd
_refine_ls_weighting_details 'w = 1/[\s^2^(Fo^2^)+(0.0889P)^2^+2.3915P] where P=(Fo^2^+2Fc^2^)/3'
_refine_ls_weighting_scheme calc
_refine_ls_wR_factor_ref 0.1713
_reflns_number_gt 5361
_reflns_number_total 6129
_reflns_threshold_expression F^2^>2.0\s(F^2^)
_cod_data_source_file om5b01025_si_002.cif
_cod_data_source_block hoshi35
_cod_original_cell_volume 5351(3)
_cod_database_code 4088335

loop_
_symmetry_equiv_pos_site_id
_symmetry_equiv_pos_as_xyz
1 +X,+Y,+Z
2 -X,+Y,1/2-Z
3 -X,-Y,-Z
4 +X,-Y,1/2+Z
5 1/2+X,1/2+Y,+Z
6 1/2-X,1/2+Y,1/2-Z
7 1/2-X,1/2-Y,-Z
8 1/2+X,1/2-Y,1/2+Z

loop_
_atom_site_label
_atom_site_type_symbol
_atom_site_fract_x
_atom_site_fract_y
_atom_site_fract_z
_atom_site_U_iso_or_equiv
_atom_site_adp_type
_atom_site_occupancy
_atom_site_symmetry_multiplicity
_atom_site_calc_flag
_atom_site_refinement_flags
Fe1 Fe 0.5000 0.22486(3) 0.7500 0.01533(13) Uani 1.0 4 d .
P1 P 0.7500 0.2500 1.0000 0.02637(19) Uani 1.0 4 d .
F1 F 0.6897(9) 0.181(4) 0.9848(9) 0.075(8) Uani 0.3300 8 d .
F2 F 0.72900(8) 0.27186(15) 1.07224(8) 0.0532(5) Uani 1.0 8 d .
F3 F 0.6966(11) 0.333(3) 0.9768(8) 0.073(6) Uani 0.3300 8 d .
F4 F 0.7483(17) 0.1178(8) 1.0119(10) 0.080(5) Uani 0.3300 8 d .
F5 F 0.7797(13) 0.1374(17) 1.0241(7) 0.058(5) Uani 0.3300 8 d .
F6 F 0.8073(2) -0.2472(4) 1.1130(3) 0.0799(12) Uani 0.5000 8 d .
F7 F 0.8199(8) 0.259(4) 1.0221(8) 0.091(8) Uani 0.3300 8 d .
F8 F 0.7076(10) 0.1452(17) 0.9944(9) 0.065(7) Uani 0.3300 8 d .
N1 N 0.38922(6) 0.08233(13) 0.78182(8) 0.0208(4) Uani 1.0 8 d .
N2 N 0.46716(7) 0.01662(13) 0.83260(7) 0.0193(3) Uani 1.0 8 d .
N3 N 0.58117(7) 0.43686(13) 0.74278(8) 0.0219(4) Uani 1.0 8 d .
N4 N 0.56324(7) 0.36795(13) 0.64759(8) 0.0216(4) Uani 1.0 8 d .
C1 C 0.44969(7) 0.10262(14) 0.78937(8) 0.0174(4) Uani 1.0 8 d .
C2 C 0.37030(9) -0.01126(16) 0.81890(10) 0.0252(4) Uani 1.0 8 d .
C3 C 0.41906(8) -0.05299(16) 0.85100(9) 0.0244(4) Uani 1.0 8 d .
C4 C 0.35094(8) 0.15668(17) 0.74009(10) 0.0271(4) Uani 1.0 8 d .
C5 C 0.30787(9) 0.22972(18) 0.77914(13) 0.0345(5) Uani 1.0 8 d .
C6 C 0.31830(10) 0.0901(3) 0.68588(11) 0.0385(6) Uani 1.0 8 d .
C7 C 0.30775(10) -0.0553(3) 0.82115(13) 0.0432(6) Uani 1.0 8 d .
C8 C 0.42211(11) -0.14966(19) 0.89899(11) 0.0368(5) Uani 1.0 8 d .
C9 C 0.53022(8) 0.00013(16) 0.85192(9) 0.0226(4) Uani 1.0 8 d .
C10 C 0.54247(10) 0.0131(2) 0.92407(10) 0.0340(5) Uani 1.0 8 d .
C11 C 0.55417(10) -0.11500(18) 0.82623(11) 0.0336(5) Uani 1.0 8 d .
C12 C 0.55112(7) 0.34815(15) 0.71157(9) 0.0188(4) Uani 1.0 8 d .
C13 C 0.61124(8) 0.50866(17) 0.69927(11) 0.0274(4) Uani 1.0 8 d .
C14 C 0.59981(8) 0.46535(16) 0.63938(10) 0.0264(4) Uani 1.0 8 d .
C15 C 0.58057(8) 0.45125(16) 0.81334(10) 0.0253(4) Uani 1.0 8 d .
C16 C 0.64152(10) 0.4390(2) 0.84676(12) 0.0381(6) Uani 1.0 8 d .
C17 C 0.55010(10) 0.56430(18) 0.83232(12) 0.0357(5) Uani 1.0 8 d .
C18 C 0.64666(11) 0.6149(2) 0.71647(13) 0.0408(6) Uani 1.0 8 d .
C19 C 0.61913(11) 0.5120(2) 0.57579(12) 0.0403(6) Uani 1.0 8 d .
C20 C 0.54165(9) 0.28937(17) 0.59587(10) 0.0258(4) Uani 1.0 8 d .
C21 C 0.59248(11) 0.22106(18) 0.56655(12) 0.0351(5) Uani 1.0 8 d .
C22 C 0.50300(11) 0.3490(2) 0.54404(11) 0.0373(5) Uani 1.0 8 d .
C23 C 0.76778(13) -0.3534(3) 1.02768(17) 0.0577(8) Uani 1.0 8 d .
C24 C 0.78004(15) -0.2490(4) 1.05819(17) 0.0596(8) Uani 1.0 8 d .
C25 C 0.76203(13) -0.1456(3) 1.03013(17) 0.0580(8) Uani 1.0 8 d .
H4 H 0.3782 0.2125 0.7186 0.0326 Uiso 1.0 8 calc R
H5A H 0.2830 0.2769 0.7497 0.0414 Uiso 1.0 8 calc R
H5B H 0.3307 0.2806 0.8086 0.0414 Uiso 1.0 8 calc R
H5C H 0.2823 0.1785 0.8042 0.0414 Uiso 1.0 8 calc R
H6A H 0.3456 0.0340 0.6669 0.0462 Uiso 1.0 8 calc R
H6B H 0.3043 0.1447 0.6526 0.0462 Uiso 1.0 8 calc R
H6C H 0.2841 0.0490 0.7035 0.0462 Uiso 1.0 8 calc R
H7A H 0.2957 -0.0861 0.7787 0.0519 Uiso 1.0 8 calc R
H7B H 0.2810 0.0083 0.8327 0.0519 Uiso 1.0 8 calc R
H7C H 0.3055 -0.1170 0.8535 0.0519 Uiso 1.0 8 calc R
H8A H 0.4409 -0.1217 0.9393 0.0442 Uiso 1.0 8 calc R
H8B H 0.4458 -0.2135 0.8818 0.0442 Uiso 1.0 8 calc R
H8C H 0.3817 -0.1772 0.9074 0.0442 Uiso 1.0 8 calc R
H9 H 0.5531 0.0631 0.8304 0.0271 Uiso 1.0 8 calc R
H10A H 0.5250 -0.0527 0.9468 0.0407 Uiso 1.0 8 calc R
H10B H 0.5246 0.0854 0.9392 0.0407 Uiso 1.0 8 calc R
H10C H 0.5857 0.0148 0.9327 0.0407 Uiso 1.0 8 calc R
H11A H 0.5447 -0.1211 0.7799 0.0403 Uiso 1.0 8 calc R
H11B H 0.5356 -0.1796 0.8490 0.0403 Uiso 1.0 8 calc R
H11C H 0.5976 -0.1180 0.8333 0.0403 Uiso 1.0 8 calc R
H15 H 0.5553 0.3870 0.8301 0.0304 Uiso 1.0 8 calc R
H16A H 0.6673 0.5030 0.8337 0.0457 Uiso 1.0 8 calc R
H16B H 0.6595 0.3650 0.8344 0.0457 Uiso 1.0 8 calc R
H16C H 0.6369 0.4410 0.8937 0.0457 Uiso 1.0 8 calc R
H17A H 0.5113 0.5703 0.8096 0.0428 Uiso 1.0 8 calc R
H17B H 0.5752 0.6302 0.8205 0.0428 Uiso 1.0 8 calc R
H17C H 0.5442 0.5650 0.8790 0.0428 Uiso 1.0 8 calc R
H18A H 0.6194 0.6797 0.7242 0.0490 Uiso 1.0 8 calc R
H18B H 0.6728 0.6345 0.6809 0.0490 Uiso 1.0 8 calc R
H18C H 0.6709 0.6000 0.7556 0.0490 Uiso 1.0 8 calc R
H19A H 0.6319 0.4478 0.5484 0.0484 Uiso 1.0 8 calc R
H19B H 0.6525 0.5659 0.5828 0.0484 Uiso 1.0 8 calc R
H19C H 0.5857 0.5528 0.5545 0.0484 Uiso 1.0 8 calc R
H20 H 0.5154 0.2311 0.6169 0.0310 Uiso 1.0 8 calc R
H21A H 0.6182 0.2740 0.5428 0.0421 Uiso 1.0 8 calc R
H21B H 0.5760 0.1623 0.5369 0.0421 Uiso 1.0 8 calc R
H21C H 0.6160 0.1830 0.6010 0.0421 Uiso 1.0 8 calc R
H22A H 0.4755 0.4031 0.5645 0.0447 Uiso 1.0 8 calc R
H22B H 0.4801 0.2905 0.5197 0.0447 Uiso 1.0 8 calc R
H22C H 0.5286 0.3918 0.5147 0.0447 Uiso 1.0 8 calc R
H23 H 0.7802 -0.4243 1.0472 0.0693 Uiso 1.0 8 calc R
H25 H 0.7705 -0.0741 1.0512 0.0696 Uiso 1.0 8 calc R

loop_
_atom_site_aniso_label
_atom_site_aniso_U_11
_atom_site_aniso_U_22
_atom_site_aniso_U_33
_atom_site_aniso_U_12
_atom_site_aniso_U_13
_atom_site_aniso_U_23
Fe1 0.0105(2) 0.0144(2) 0.0211(2) 0.0000 0.00094(14) 0.0000
P1 0.0272(4) 0.0250(4) 0.0271(4) 0.0030(3) 0.0037(3) 0.0009(3)
F1 0.022(9) 0.15(3) 0.049(7) -0.024(11) 0.004(6) -0.026(10)
F2 0.0564(11) 0.0698(12) 0.0342(9) -0.0023(8) 0.0136(8) -0.0088(7)
F3 0.042(8) 0.118(15) 0.060(5) 0.046(8) 0.004(6) 0.012(8)
F4 0.097(12) 0.024(3) 0.120(10) -0.006(7) 0.037(10) 0.011(5)
F5 0.057(11) 0.053(9) 0.065(6) 0.041(9) 0.018(9) 0.029(6)
F6 0.067(3) 0.096(3) 0.076(3) 0.002(3) -0.015(3) -0.020(3)
F7 0.037(6) 0.17(3) 0.063(6) -0.003(11) -0.008(4) 0.014(11)
F8 0.051(13) 0.062(7) 0.083(9) -0.040(10) 0.016(8) -0.031(6)
N1 0.0142(7) 0.0205(8) 0.0277(8) -0.0019(6) 0.0013(6) 0.0037(6)
N2 0.0158(7) 0.0189(7) 0.0232(8) -0.0010(6) 0.0017(6) 0.0024(6)
N3 0.0152(7) 0.0186(8) 0.0319(9) -0.0030(6) 0.0004(6) 0.0000(6)
N4 0.0187(8) 0.0177(8) 0.0287(8) -0.0024(6) 0.0050(6) 0.0018(6)
C1 0.0133(8) 0.0158(8) 0.0231(9) 0.0034(6) 0.0005(7) -0.0017(6)
C2 0.0204(9) 0.0220(9) 0.0334(10) -0.0058(7) 0.0058(8) 0.0033(8)
C3 0.0235(10) 0.0220(9) 0.0281(10) -0.0042(7) 0.0052(8) 0.0028(7)
C4 0.0161(9) 0.0276(10) 0.0375(11) 0.0003(7) -0.0030(8) 0.0069(8)
C5 0.0146(10) 0.0326(12) 0.0565(15) 0.0033(8) 0.0022(10) 0.0021(10)
C6 0.0215(10) 0.0508(14) 0.0427(13) -0.0006(9) -0.0084(9) 0.0026(11)
C7 0.0244(11) 0.0438(14) 0.0614(16) -0.0131(10) -0.0003(11) 0.0157(12)
C8 0.0405(12) 0.0314(11) 0.0386(12) -0.0079(10) 0.0005(10) 0.0146(9)
C9 0.0193(9) 0.0240(9) 0.0245(9) 0.0022(7) -0.0001(7) 0.0032(7)
C10 0.0299(11) 0.0449(13) 0.0268(10) 0.0076(9) -0.0046(8) 0.0040(9)
C11 0.0327(11) 0.0272(11) 0.0410(12) 0.0108(9) 0.0037(9) 0.0018(9)
C12 0.0128(8) 0.0152(8) 0.0283(9) 0.0025(6) 0.0002(7) -0.0003(7)
C13 0.0172(9) 0.0216(9) 0.0434(12) -0.0028(7) 0.0029(8) 0.0034(8)
C14 0.0190(9) 0.0212(9) 0.0393(11) -0.0032(7) 0.0074(8) 0.0054(8)
C15 0.0214(10) 0.0220(9) 0.0325(10) -0.0035(7) 0.0001(8) -0.0048(8)
C16 0.0302(12) 0.0390(12) 0.0444(13) -0.0003(9) -0.0119(10) -0.0098(10)
C17 0.0327(12) 0.0261(11) 0.0482(13) 0.0014(9) 0.0021(10) -0.0108(9)
C18 0.0352(12) 0.0308(12) 0.0566(15) -0.0148(10) 0.0031(11) 0.0012(10)
C19 0.0406(13) 0.0338(12) 0.0473(14) -0.0086(10) 0.0144(11) 0.0090(10)
C20 0.0289(11) 0.0237(9) 0.0249(10) -0.0039(8) 0.0029(8) 0.0018(7)
C21 0.0393(13) 0.0303(12) 0.0362(12) 0.0011(9) 0.0103(10) -0.0039(8)
C22 0.0446(13) 0.0377(12) 0.0293(11) 0.0014(10) -0.0036(9) 0.0045(9)
C23 0.0520(17) 0.0469(16) 0.075(2) 0.0003(13) 0.0154(15) -0.0018(14)
C24 0.0485(18) 0.071(2) 0.059(2) -0.0047(15) 0.0094(15) -0.0087(15)
C25 0.0508(17) 0.0502(16) 0.074(2) -0.0058(14) 0.0164(15) -0.0172(15)

loop_
_atom_type_symbol
_atom_type_description
_atom_type_scat_dispersion_real
_atom_type_scat_dispersion_imag
_atom_type_scat_source
C C 0.003 0.002
;
International Tables for Crystallography
(1992, Vol. C, Tables 4.2.6.8 and 6.1.1.4)
;
H H 0.000 0.000
;
International Tables for Crystallography
(1992, Vol. C, Table 6.1.1.4)
;
N N 0.006 0.003
;
International Tables for Crystallography
(1992, Vol. C, Tables 4.2.6.8 and 6.1.1.4)
;
Fe Fe 0.346 0.844
;
International Tables for Crystallography
(1992, Vol. C, Tables 4.2.6.8 and 6.1.1.4)
;
P P 0.102 0.094
;
International Tables for Crystallography
(1992, Vol. C, Tables 4.2.6.8 and 6.1.1.4)
;
F F 0.017 0.010
;
International Tables for Crystallography
(1992, Vol. C, Tables 4.2.6.8 and 6.1.1.4)
;

loop_
_geom_angle_atom_site_label_1
_geom_angle_atom_site_label_2
_geom_angle_atom_site_label_3
_geom_angle
_geom_angle_publ_flag
_geom_angle_site_symmetry_1
_geom_angle_site_symmetry_3
C1 Fe1 C1 89.98(7) yes . 2_656
C1 Fe1 C12 179.23(7) yes . .
C1 Fe1 C12 90.21(7) yes . 2_656
C1 Fe1 C12 90.21(7) yes 2_656 .
C1 Fe1 C12 179.23(7) yes 2_656 2_656
C12 Fe1 C12 89.62(8) yes . 2_656
F1 P1 F1 180(2) yes . 7_657
F1 P1 F2 89.7(7) yes . .
F1 P1 F2 90.3(7) yes . 7_657
F1 P1 F3 67.3(16) yes . .
F1 P1 F3 112.7(16) yes . 7_657
F1 P1 F4 61.0(18) yes . .
F1 P1 F4 119.0(18) yes . 7_657
F1 P1 F5 90.1(16) yes . .
F1 P1 F5 89.9(16) yes . 7_657
F1 P1 F7 153.4(18) yes . .
F1 P1 F7 26.6(18) yes . 7_657
F1 P1 F8 22.3(15) yes . .
F1 P1 F8 157.7(15) yes . 7_657
F1 P1 F2 90.3(7) yes 7_657 .
F1 P1 F2 89.7(7) yes 7_657 7_657
F1 P1 F3 112.7(16) yes 7_657 .
F1 P1 F3 67.3(16) yes 7_657 7_657
F1 P1 F4 119.0(18) yes 7_657 .
F1 P1 F4 61.0(18) yes 7_657 7_657
F1 P1 F5 89.9(16) yes 7_657 .
F1 P1 F5 90.1(16) yes 7_657 7_657
F1 P1 F7 26.6(18) yes 7_657 .
F1 P1 F7 153.4(18) yes 7_657 7_657
F1 P1 F8 157.7(15) yes 7_657 .
F1 P1 F8 22.3(15) yes 7_657 7_657
F2 P1 F2 180.00(13) yes . 7_657
F2 P1 F3 87.2(7) yes . .
F2 P1 F3 92.8(7) yes . 7_657
F2 P1 F4 89.8(9) yes . .
F2 P1 F4 90.2(9) yes . 7_657
F2 P1 F5 87.9(6) yes . .
F2 P1 F5 92.1(6) yes . 7_657
F2 P1 F7 91.8(7) yes . .
F2 P1 F7 88.2(7) yes . 7_657
F2 P1 F8 89.9(7) yes . .
F2 P1 F8 90.1(7) yes . 7_657
F2 P1 F3 92.8(7) yes 7_657 .
F2 P1 F3 87.2(7) yes 7_657 7_657
F2 P1 F4 90.2(9) yes 7_657 .
F2 P1 F4 89.8(9) yes 7_657 7_657
F2 P1 F5 92.1(6) yes 7_657 .
F2 P1 F5 87.9(6) yes 7_657 7_657
F2 P1 F7 88.2(7) yes 7_657 .
F2 P1 F7 91.8(7) yes 7_657 7_657
F2 P1 F8 90.1(7) yes 7_657 .
F2 P1 F8 89.9(7) yes 7_657 7_657
F3 P1 F3 180.0(17) yes . 7_657
F3 P1 F4 128.2(17) yes . .
F3 P1 F4 51.8(17) yes . 7_657
F3 P1 F5 156.8(14) yes . .
F3 P1 F5 23.2(14) yes . 7_657
F3 P1 F7 139.3(17) yes . .
F3 P1 F7 40.7(17) yes . 7_657
F3 P1 F8 89.6(13) yes . .
F3 P1 F8 90.4(13) yes . 7_657
F3 P1 F4 51.8(17) yes 7_657 .
F3 P1 F4 128.2(17) yes 7_657 7_657
F3 P1 F5 23.2(14) yes 7_657 .
F3 P1 F5 156.8(14) yes 7_657 7_657
F3 P1 F7 40.7(17) yes 7_657 .
F3 P1 F7 139.3(17) yes 7_657 7_657
F3 P1 F8 90.4(13) yes 7_657 .
F3 P1 F8 89.6(13) yes 7_657 7_657
F4 P1 F4 180(3) yes . 7_657
F4 P1 F5 29.1(16) yes . .
F4 P1 F5 150.9(16) yes . 7_657
F4 P1 F7 92.5(19) yes . .
F4 P1 F7 87.5(19) yes . 7_657
F4 P1 F8 38.7(16) yes . .
F4 P1 F8 141.3(16) yes . 7_657
F4 P1 F5 150.9(16) yes 7_657 .
F4 P1 F5 29.1(16) yes 7_657 7_657
F4 P1 F7 87.5(19) yes 7_657 .
F4 P1 F7 92.5(19) yes 7_657 7_657
F4 P1 F8 141.3(16) yes 7_657 .
F4 P1 F8 38.7(16) yes 7_657 7_657
F5 P1 F5 180.0(16) yes . 7_657
F5 P1 F7 63.5(17) yes . .
F5 P1 F7 116.5(17) yes . 7_657
F5 P1 F8 67.8(13) yes . .
F5 P1 F8 112.2(13) yes . 7_657
F5 P1 F7 116.5(17) yes 7_657 .
F5 P1 F7 63.5(17) yes 7_657 7_657
F5 P1 F8 112.2(13) yes 7_657 .
F5 P1 F8 67.8(13) yes 7_657 7_657
F7 P1 F7 180(2) yes . 7_657
F7 P1 F8 131.2(16) yes . .
F7 P1 F8 48.8(16) yes . 7_657
F7 P1 F8 48.8(16) yes 7_657 .
F7 P1 F8 131.2(16) yes 7_657 7_657
F8 P1 F8 180.0(15) yes . 7_657
P1 F1 F4 58.1(10) yes . .
P1 F3 F4 62.1(12) yes . 7_657
P1 F3 F7 70.9(18) yes . 7_657
F4 F3 F7 133(3) yes 7_657 7_657
P1 F4 F1 60.9(15) yes . .
P1 F4 F3 66.1(15) yes . 7_657
P1 F4 F8 70.4(14) yes . .
F1 F4 F3 126.9(19) yes . 7_657
F1 F4 F8 9.5(17) yes . .
F3 F4 F8 136.3(19) yes 7_657 .
P1 F5 F7 60.8(11) yes . .
P1 F7 F3 68.4(17) yes . 7_657
P1 F7 F5 55.7(12) yes . .
P1 F7 F8 62.2(13) yes . 7_657
F3 F7 F5 13.5(16) yes 7_657 .
F3 F7 F8 131(3) yes 7_657 7_657
F5 F7 F8 117.7(18) yes . 7_657
P1 F8 F4 70.9(15) yes . .
P1 F8 F7 69.0(15) yes . 7_657
F4 F8 F7 140(3) yes . 7_657
C1 N1 C2 112.32(15) yes . .
C1 N1 C4 121.46(15) yes . .
C2 N1 C4 126.19(15) yes . .
C1 N2 C3 112.23(15) yes . .
C1 N2 C9 121.44(15) yes . .
C3 N2 C9 126.22(15) yes . .
C12 N3 C13 111.86(17) yes . .
C12 N3 C15 122.24(16) yes . .
C13 N3 C15 125.91(16) yes . .
C12 N4 C14 112.29(16) yes . .
C12 N4 C20 121.84(16) yes . .
C14 N4 C20 125.80(17) yes . .
Fe1 C1 N1 129.63(13) yes . .
Fe1 C1 N2 128.12(12) yes . .
N1 C1 N2 102.25(14) yes . .
N1 C2 C3 106.99(17) yes . .
N1 C2 C7 125.35(18) yes . .
C3 C2 C7 127.65(19) yes . .
N2 C3 C2 106.21(17) yes . .
N2 C3 C8 125.78(17) yes . .
C2 C3 C8 127.95(19) yes . .
N1 C4 C5 112.03(18) yes . .
N1 C4 C6 113.46(17) yes . .
C5 C4 C6 111.61(17) yes . .
N2 C9 C10 113.74(16) yes . .
N2 C9 C11 111.10(16) yes . .
C10 C9 C11 111.76(17) yes . .
Fe1 C12 N3 128.18(14) yes . .
Fe1 C12 N4 128.93(13) yes . .
N3 C12 N4 102.85(15) yes . .
N3 C13 C14 106.69(17) yes . .
N3 C13 C18 126.0(2) yes . .
C14 C13 C18 127.3(2) yes . .
N4 C14 C13 106.31(18) yes . .
N4 C14 C19 125.26(18) yes . .
C13 C14 C19 128.39(19) yes . .
N3 C15 C16 114.22(17) yes . .
N3 C15 C17 111.57(17) yes . .
C16 C15 C17 111.35(18) yes . .
N4 C20 C21 111.87(17) yes . .
N4 C20 C22 113.83(17) yes . .
C21 C20 C22 111.64(19) yes . .
C24 C23 C25 119.9(3) yes . 7_647
F6 C24 C23 120.4(4) yes . .
F6 C24 C25 119.2(4) yes . .
C23 C24 C25 120.4(4) yes . .
C23 C25 C24 119.7(3) yes 7_647 .
N1 C4 H4 106.390 no . .
C5 C4 H4 106.392 no . .
C6 C4 H4 106.381 no . .
C4 C5 H5A 109.477 no . .
C4 C5 H5B 109.469 no . .
C4 C5 H5C 109.467 no . .
H5A C5 H5B 109.466 no . .
H5A C5 H5C 109.473 no . .
H5B C5 H5C 109.476 no . .
C4 C6 H6A 109.481 no . .
C4 C6 H6B 109.477 no . .
C4 C6 H6C 109.461 no . .
H6A C6 H6B 109.475 no . .
H6A C6 H6C 109.474 no . .
H6B C6 H6C 109.460 no . .
C2 C7 H7A 109.466 no . .
C2 C7 H7B 109.474 no . .
C2 C7 H7C 109.475 no . .
H7A C7 H7B 109.464 no . .
H7A C7 H7C 109.470 no . .
H7B C7 H7C 109.478 no . .
C3 C8 H8A 109.474 no . .
C3 C8 H8B 109.469 no . .
C3 C8 H8C 109.471 no . .
H8A C8 H8B 109.475 no . .
H8A C8 H8C 109.475 no . .
H8B C8 H8C 109.464 no . .
N2 C9 H9 106.572 no . .
C10 C9 H9 106.583 no . .
C11 C9 H9 106.573 no . .
C9 C10 H10A 109.476 no . .
C9 C10 H10B 109.481 no . .
C9 C10 H10C 109.471 no . .
H10A C10 H10B 109.475 no . .
H10A C10 H10C 109.464 no . .
H10B C10 H10C 109.461 no . .
C9 C11 H11A 109.472 no . .
C9 C11 H11B 109.483 no . .
C9 C11 H11C 109.471 no . .
H11A C11 H11B 109.463 no . .
H11A C11 H11C 109.465 no . .
H11B C11 H11C 109.474 no . .
N3 C15 H15 106.372 no . .
C16 C15 H15 106.373 no . .
C17 C15 H15 106.375 no . .
C15 C16 H16A 109.468 no . .
C15 C16 H16B 109.470 no . .
C15 C16 H16C 109.458 no . .
H16A C16 H16B 109.482 no . .
H16A C16 H16C 109.471 no . .
H16B C16 H16C 109.478 no . .
C15 C17 H17A 109.482 no . .
C15 C17 H17B 109.478 no . .
C15 C17 H17C 109.468 no . .
H17A C17 H17B 109.475 no . .
H17A C17 H17C 109.466 no . .
H17B C17 H17C 109.458 no . .
C13 C18 H18A 109.462 no . .
C13 C18 H18B 109.478 no . .
C13 C18 H18C 109.466 no . .
H18A C18 H18B 109.474 no . .
H18A C18 H18C 109.467 no . .
H18B C18 H18C 109.481 no . .
C14 C19 H19A 109.467 no . .
C14 C19 H19B 109.465 no . .
C14 C19 H19C 109.481 no . .
H19A C19 H19B 109.468 no . .
H19A C19 H19C 109.474 no . .
H19B C19 H19C 109.472 no . .
N4 C20 H20 106.297 no . .
C21 C20 H20 106.299 no . .
C22 C20 H20 106.304 no . .
C20 C21 H21A 109.469 no . .
C20 C21 H21B 109.467 no . .
C20 C21 H21C 109.475 no . .
H21A C21 H21B 109.475 no . .
H21A C21 H21C 109.473 no . .
H21B C21 H21C 109.468 no . .
C20 C22 H22A 109.473 no . .
C20 C22 H22B 109.468 no . .
C20 C22 H22C 109.476 no . .
H22A C22 H22B 109.470 no . .
H22A C22 H22C 109.474 no . .
H22B C22 H22C 109.467 no . .
C24 C23 H23 120.047 no . .
C25 C23 H23 120.048 no 7_647 .
C23 C25 H25 120.141 no 7_647 .
C24 C25 H25 120.155 no . .

loop_
_geom_bond_atom_site_label_1
_geom_bond_atom_site_label_2
_geom_bond_distance
_geom_bond_publ_flag
_geom_bond_site_symmetry_2
Fe1 C1 1.9925(17) yes .
Fe1 C1 1.9925(17) yes 2_656
Fe1 C12 2.0035(18) yes .
Fe1 C12 2.0035(18) yes 2_656
P1 F1 1.59(3) yes .
P1 F1 1.59(3) yes 7_657
P1 F2 1.6006(18) yes .
P1 F2 1.6006(18) yes 7_657
P1 F3 1.60(3) yes .
P1 F3 1.60(3) yes 7_657
P1 F4 1.545(9) yes .
P1 F4 1.545(9) yes 7_657
P1 F5 1.54(2) yes .
P1 F5 1.54(2) yes 7_657
P1 F7 1.624(18) yes .
P1 F7 1.624(18) yes 7_657
P1 F8 1.54(2) yes .
P1 F8 1.54(2) yes 7_657
F1 F4 1.59(4) yes .
F3 F4 1.37(5) yes 7_657
F3 F7 1.12(5) yes 7_657
F4 F8 1.02(4) yes .
F5 F7 1.67(4) yes .
F6 C24 1.275(6) yes .
F7 F8 1.31(4) yes 7_657
N1 C1 1.380(2) yes .
N1 C2 1.397(3) yes .
N1 C4 1.476(3) yes .
N2 C1 1.386(3) yes .
N2 C3 1.404(3) yes .
N2 C9 1.471(3) yes .
N3 C12 1.377(3) yes .
N3 C13 1.408(3) yes .
N3 C15 1.472(3) yes .
N4 C12 1.379(3) yes .
N4 C14 1.403(3) yes .
N4 C20 1.475(3) yes .
C2 C3 1.353(3) yes .
C2 C7 1.493(3) yes .
C3 C8 1.494(3) yes .
C4 C5 1.528(3) yes .
C4 C6 1.531(3) yes .
C9 C10 1.520(3) yes .
C9 C11 1.532(3) yes .
C13 C14 1.356(3) yes .
C13 C18 1.498(3) yes .
C14 C19 1.497(4) yes .
C15 C16 1.522(3) yes .
C15 C17 1.528(3) yes .
C20 C21 1.524(4) yes .
C20 C22 1.526(3) yes .
C23 C24 1.384(5) yes .
C23 C25 1.356(5) yes 7_647
C24 C25 1.382(5) yes .
C4 H4 1.000 no .
C5 H5A 0.980 no .
C5 H5B 0.980 no .
C5 H5C 0.980 no .
C6 H6A 0.980 no .
C6 H6B 0.980 no .
C6 H6C 0.980 no .
C7 H7A 0.980 no .
C7 H7B 0.980 no .
C7 H7C 0.980 no .
C8 H8A 0.980 no .
C8 H8B 0.980 no .
C8 H8C 0.980 no .
C9 H9 1.000 no .
C10 H10A 0.980 no .
C10 H10B 0.980 no .
C10 H10C 0.980 no .
C11 H11A 0.980 no .
C11 H11B 0.980 no .
C11 H11C 0.980 no .
C15 H15 1.000 no .
C16 H16A 0.980 no .
C16 H16B 0.980 no .
C16 H16C 0.980 no .
C17 H17A 0.980 no .
C17 H17B 0.980 no .
C17 H17C 0.980 no .
C18 H18A 0.980 no .
C18 H18B 0.980 no .
C18 H18C 0.980 no .
C19 H19A 0.980 no .
C19 H19B 0.980 no .
C19 H19C 0.980 no .
C20 H20 1.000 no .
C21 H21A 0.980 no .
C21 H21B 0.980 no .
C21 H21C 0.980 no .
C22 H22A 0.980 no .
C22 H22B 0.980 no .
C22 H22C 0.980 no .
C23 H23 0.950 no .
C25 H25 0.950 no .

loop_
_geom_contact_atom_site_label_1
_geom_contact_atom_site_label_2
_geom_contact_distance
_geom_contact_publ_flag
_geom_contact_site_symmetry_2
Fe1 N1 3.0631(16) no 2_656
Fe1 N2 3.0495(16) no 2_656
Fe1 N3 3.0526(17) no 2_656
Fe1 N4 3.0640(17) no 2_656
Fe1 C4 3.433(2) no .
Fe1 C4 3.433(2) no 2_656
Fe1 C9 3.399(2) no .
Fe1 C9 3.399(2) no 2_656
Fe1 C15 3.416(2) no .
Fe1 C15 3.416(2) no 2_656
Fe1 C20 3.432(3) no .
Fe1 C20 3.432(3) no 2_656
F6 C23 3.524(6) no 7_647
F6 C25 3.535(6) no 7_647
N1 C9 3.571(3) no .
N1 C9 3.478(3) no 2_656
N1 C11 3.456(3) no 2_656
N1 C12 3.345(3) no 2_656
N1 C21 3.540(3) no 2_656
N2 C1 3.330(3) no 2_656
N2 C4 3.578(3) no .
N2 C20 3.484(3) no 2_656
N2 C21 3.443(3) no 2_656
N3 C4 3.584(3) no 2_656
N3 C5 3.486(3) no 2_656
N3 C12 3.298(3) no 2_656
N3 C20 3.578(3) no .
N4 C1 3.342(3) no 2_656
N4 C5 3.600(3) no 2_656
N4 C15 3.578(3) no .
N4 C15 3.478(3) no 2_656
N4 C17 3.436(3) no 2_656
C1 C5 3.501(3) no .
C1 C9 3.200(3) no 2_656
C1 C10 3.588(3) no .
C1 C11 3.502(3) no .
C1 C11 3.468(3) no 2_656
C1 C20 3.210(3) no 2_656
C1 C21 3.437(3) no 2_656
C2 C5 3.208(3) no .
C2 C6 3.187(4) no .
C3 C10 3.210(3) no .
C3 C11 3.166(3) no .
C4 C7 3.133(4) no .
C4 C12 3.252(3) no 2_656
C5 C7 3.399(4) no .
C5 C12 3.443(3) no 2_656
C6 C7 3.280(4) no .
C7 C8 3.184(4) no .
C8 C9 3.150(3) no .
C8 C10 3.315(4) no .
C8 C11 3.380(4) no .
C12 C15 3.211(3) no 2_656
C12 C16 3.571(3) no .
C12 C17 3.532(3) no .
C12 C17 3.475(3) no 2_656
C12 C21 3.490(4) no .
C13 C16 3.215(4) no .
C13 C17 3.176(4) no .
C14 C21 3.197(3) no .
C14 C22 3.191(3) no .
C15 C18 3.152(4) no .
C16 C18 3.381(4) no .
C17 C18 3.325(4) no .
C18 C19 3.192(4) no .
C19 C20 3.133(4) no .
C19 C21 3.411(4) no .
C19 C22 3.263(4) no .
C23 C23 2.754(5) no 7_647
C24 C24 2.731(5) no 7_647
C25 C25 2.759(5) no 7_647
F1 C8 3.54(2) no 3_657
F2 C6 3.440(3) no 8_555
F2 C7 3.448(4) no 3_657
F2 C19 3.505(3) no 4_565
F3 C16 3.18(2) no .
F3 C19 3.25(3) no 4_565
F4 C23 3.174(11) no 7_647
F4 C25 3.074(10) no .
F5 C16 3.287(19) no 7_657
F5 C19 3.43(3) no 6_646
F5 C23 3.60(2) no 7_647
F5 C25 3.29(2) no .
F6 C5 3.465(6) no 3_657
F8 C23 3.44(2) no 7_647
C5 F6 3.465(6) no 3_657
C6 F2 3.440(3) no 8_454
C7 F2 3.448(4) no 3_657
C8 F1 3.54(2) no 3_657
C16 F3 3.18(2) no .
C16 F5 3.287(19) no 7_657
C19 F2 3.505(3) no 4_564
C19 F3 3.25(3) no 4_564
C19 F5 3.43(3) no 6_656
C23 F4 3.174(11) no 7_647
C23 F5 3.60(2) no 7_647
C23 F8 3.44(2) no 7_647
C25 F4 3.074(10) no .
C25 F5 3.29(2) no .
Fe1 H4 2.7931 no .
Fe1 H4 2.7931 no 2_656
Fe1 H9 2.7512 no .
Fe1 H9 2.7512 no 2_656
Fe1 H15 2.7713 no .
Fe1 H15 2.7713 no 2_656
Fe1 H20 2.7884 no .
Fe1 H20 2.7884 no 2_656
F6 H23 2.5197 no .
F6 H25 2.4993 no .
N1 H5A 3.3254 no .
N1 H5B 2.7004 no .
N1 H5C 2.6902 no .
N1 H6A 2.6102 no .
N1 H6B 3.3241 no .
N1 H6C 2.8525 no .
N1 H7A 2.8573 no .
N1 H7B 2.8016 no .
N1 H7C 3.3396 no .
N1 H9 2.6987 no 2_656
N1 H11A 3.0707 no 2_656
N1 H11C 3.3387 no 2_656
N1 H20 3.4169 no 2_656
N1 H21C 2.6957 no 2_656
N2 H8A 2.8012 no .
N2 H8B 2.8859 no .
N2 H8C 3.3495 no .
N2 H9 3.4382 no 2_656
N2 H10A 2.7863 no .
N2 H10B 2.6496 no .
N2 H10C 3.3268 no .
N2 H11A 2.6133 no .
N2 H11A 2.8274 no 2_656
N2 H11B 2.7488 no .
N2 H11C 3.3083 no .
N2 H20 2.7090 no 2_656
N2 H21B 3.3463 no 2_656
N2 H21C 3.0285 no 2_656
N3 H4 2.8493 no 2_656
N3 H5A 3.5585 no 2_656
N3 H5B 2.8969 no 2_656
N3 H15 3.4249 no 2_656
N3 H16A 2.7695 no .
N3 H16B 2.6838 no .
N3 H16C 3.3369 no .
N3 H17A 2.6169 no .
N3 H17A 2.7791 no 2_656
N3 H17B 2.7549 no .
N3 H17C 3.3103 no .
N3 H18A 2.9556 no .
N3 H18B 3.3454 no .
N3 H18C 2.7619 no .
N4 H4 3.5255 no 2_656
N4 H5B 2.7169 no 2_656
N4 H15 2.7176 no 2_656
N4 H17A 3.0159 no 2_656
N4 H17C 3.3458 no 2_656
N4 H19A 2.7568 no .
N4 H19B 3.3387 no .
N4 H19C 2.9269 no .
N4 H21A 2.7460 no .
N4 H21B 3.3157 no .
N4 H21C 2.6328 no .
N4 H22A 2.6105 no .
N4 H22B 3.3228 no .
N4 H22C 2.8555 no .
C1 H4 2.4901 no .
C1 H5B 3.3970 no .
C1 H6A 3.4922 no .
C1 H9 2.4900 no .
C1 H9 2.5226 no 2_656
C1 H10B 3.4969 no .
C1 H11A 3.3532 no .
C1 H11A 2.9561 no 2_656
C1 H20 2.5485 no 2_656
C1 H21C 2.8901 no 2_656
C2 H4 3.3205 no .
C2 H5B 3.4851 no .
C2 H5C 2.9551 no .
C2 H6A 3.2260 no .
C2 H6C 3.1139 no .
C2 H8A 3.1846 no .
C2 H8B 3.1430 no .
C2 H8C 2.6575 no .
C2 H11A 3.1029 no 2_656
C2 H11C 3.4780 no 2_656
C2 H21C 2.7992 no 2_656
C3 H7A 3.1340 no .
C3 H7B 3.1860 no .
C3 H7C 2.6516 no .
C3 H9 3.3261 no .
C3 H10A 3.0555 no .
C3 H10B 3.3558 no .
C3 H11A 3.3055 no .
C3 H11A 2.9579 no 2_656
C3 H11B 2.9928 no .
C3 H21B 3.3984 no 2_656
C3 H21C 3.0075 no 2_656
C4 H7A 3.1720 no .
C4 H7B 3.0356 no .
C4 H9 2.8434 no 2_656
C4 H16B 2.8620 no 2_656
C4 H21C 3.3694 no 2_656
C5 H6A 3.3639 no .
C5 H6B 2.7990 no .
C5 H6C 2.6532 no .
C5 H7B 2.8533 no .
C5 H16B 2.9316 no 2_656
C5 H21C 3.0248 no 2_656
C6 H5A 2.6585 no .
C6 H5B 3.3652 no .
C6 H5C 2.7919 no .
C6 H7A 2.8524 no .
C6 H7B 3.3119 no .
C6 H9 2.9267 no 2_656
C6 H10C 3.4197 no 2_656
C6 H11C 3.0835 no 2_656
C6 H16B 3.2372 no 2_656
C7 H5C 2.7751 no .
C7 H6A 3.4838 no .
C7 H6C 2.7576 no .
C7 H8C 2.7854 no .
C7 H21C 3.5953 no 2_656
C8 H7C 2.7805 no .
C8 H10A 2.7260 no .
C8 H11B 2.7921 no .
C9 H4 3.5356 no 2_656
C9 H6A 2.8463 no 2_656
C9 H8A 3.0741 no .
C9 H8B 3.1760 no .
C9 H11A 3.4633 no 2_656
C9 H20 2.9305 no 2_656
C10 H6A 3.1851 no 2_656
C10 H8A 2.7815 no .
C10 H8B 3.4909 no .
C10 H11A 3.3653 no .
C10 H11B 2.7132 no .
C10 H11C 2.7320 no .
C10 H20 2.9439 no 2_656
C10 H21B 3.2817 no 2_656
C10 H22B 3.4463 no 2_656
C11 H6A 2.8281 no 2_656
C11 H8A 3.5003 no .
C11 H8B 2.9422 no .
C11 H10A 2.6971 no .
C11 H10B 3.3671 no .
C11 H10C 2.7427 no .
C11 H11A 3.0815 no 2_656
C12 H4 2.6318 no 2_656
C12 H5B 2.8033 no 2_656
C12 H15 2.4964 no .
C12 H15 2.5555 no 2_656
C12 H16B 3.4786 no .
C12 H17A 3.4024 no .
C12 H17A 2.9457 no 2_656
C12 H20 2.4947 no .
C12 H21C 3.3399 no .
C12 H22A 3.5053 no .
C13 H5B 2.9405 no 2_656
C13 H15 3.3265 no .
C13 H16A 3.0269 no .
C13 H16B 3.4056 no .
C13 H17A 3.3187 no .
C13 H17A 2.8381 no 2_656
C13 H17B 3.0050 no .
C13 H19A 3.2485 no .
C13 H19B 2.6878 no .
C13 H19C 3.0815 no .
C14 H5B 2.8356 no 2_656
C14 H17A 2.9863 no 2_656
C14 H17C 3.4380 no 2_656
C14 H18A 3.0566 no .
C14 H18B 2.6734 no .
C14 H18C 3.2487 no .
C14 H20 3.3224 no .
C14 H21A 3.0136 no .
C14 H21C 3.3724 no .
C14 H22A 3.2334 no .
C14 H22C 3.1195 no .
C15 H4 2.9827 no 2_656
C15 H17A 3.5131 no 2_656
C15 H18A 3.3451 no .
C15 H18C 2.9323 no .
C15 H22A 2.9086 no 2_656
C16 H4 2.9686 no 2_656
C16 H5A 3.2439 no 2_656
C16 H17A 3.3589 no .
C16 H17B 2.7056 no .
C16 H17C 2.7177 no .
C16 H18C 2.7408 no .
C16 H22A 3.2684 no 2_656
C17 H16A 2.7194 no .
C17 H16B 3.3597 no .
C17 H16C 2.7010 no .
C17 H17A 3.2153 no 2_656
C17 H18A 3.0635 no .
C17 H18C 3.2016 no .
C17 H22A 2.9015 no 2_656
C18 H16A 2.7788 no .
C18 H17B 2.7242 no .
C18 H19B 2.8319 no .
C19 H18B 2.8371 no .
C19 H21A 2.8276 no .
C19 H22A 3.4567 no .
C19 H22C 2.7403 no .
C20 H5B 3.4388 no 2_656
C20 H10B 2.8646 no 2_656
C20 H15 2.9178 no 2_656
C20 H19A 2.9143 no .
C20 H19C 3.3133 no .
C21 H5B 3.1466 no 2_656
C21 H10B 3.0548 no 2_656
C21 H19A 2.7872 no .
C21 H22A 3.3566 no .
C21 H22B 2.7939 no .
C21 H22C 2.6458 no .
C22 H10B 3.1224 no 2_656
C22 H15 2.9790 no 2_656
C22 H16C 3.5826 no 2_656
C22 H17C 3.1537 no 2_656
C22 H19A 3.1035 no .
C22 H19C 2.9968 no .
C22 H21A 2.7230 no .
C22 H21B 2.7101 no .
C22 H21C 3.3631 no .
C23 H25 3.2576 no .
C24 H23 3.2292 no 7_647
C24 H25 3.2329 no 7_647
C25 H23 3.2569 no .
H4 H5A 2.3640 no .
H4 H5B 2.3085 no .
H4 H5C 2.8475 no .
H4 H6A 2.4239 no .
H4 H6B 2.2607 no .
H4 H6C 2.8405 no .
H4 H9 2.5402 no 2_656
H4 H15 2.7130 no 2_656
H4 H16B 2.2284 no 2_656
H4 H16C 3.5243 no 2_656
H5A H6A 3.5889 no .
H5A H6B 2.5794 no .
H5A H6C 2.7973 no .
H5A H7B 3.5424 no .
H5A H16A 3.3352 no 2_656
H5A H16B 2.4180 no 2_656
H5B H6C 3.5836 no .
H5B H7B 3.3715 no .
H5B H16B 3.1322 no 2_656
H5B H21A 3.2585 no 2_656
H5B H21C 2.4677 no 2_656
H5C H6B 3.2154 no .
H5C H6C 2.5661 no .
H5C H7A 3.1113 no .
H5C H7B 2.0492 no .
H5C H7C 3.5903 no .
H5C H21C 2.9708 no 2_656
H6A H7A 2.9453 no .
H6A H9 2.2930 no 2_656
H6A H10C 2.6156 no 2_656
H6A H11A 3.2118 no 2_656
H6A H11C 2.1661 no 2_656
H6B H9 3.3416 no 2_656
H6B H10C 3.4162 no 2_656
H6B H16B 2.6777 no 2_656
H6C H7A 2.2142 no .
H6C H7B 2.7200 no .
H6C H11C 3.3805 no 2_656
H7A H8C 3.4146 no .
H7A H11C 3.3965 no 2_656
H7B H8C 3.4463 no .
H7B H21C 3.3329 no 2_656
H7C H8A 3.4762 no .
H7C H8B 3.3719 no .
H7C H8C 2.1313 no .
H8A H10A 2.0488 no .
H8A H10B 3.0380 no .
H8A H11B 2.9425 no .
H8A H21B 3.3336 no 2_656
H8B H10A 2.8779 no .
H8B H11A 3.2773 no .
H8B H11A 3.5266 no 2_656
H8B H11B 2.1759 no .
H8C H10A 3.5931 no .
H9 H10A 2.8420 no .
H9 H10B 2.3726 no .
H9 H10C 2.2917 no .
H9 H11A 2.3724 no .
H9 H11B 2.8520 no .
H9 H11C 2.3126 no .
H9 H20 2.7184 no 2_656
H10A H11A 3.5862 no .
H10A H11B 2.5159 no .
H10A H11C 2.9906 no .
H10A H21B 3.3788 no 2_656
H10B H11B 3.5930 no .
H10B H20 2.2193 no 2_656
H10B H21B 2.4846 no 2_656
H10B H21C 3.4279 no 2_656
H10B H22B 2.5166 no 2_656
H10C H11B 3.0306 no .
H10C H11C 2.5850 no .
H10C H20 3.5052 no 2_656
H11A H11A 2.3276 no 2_656
H11A H11B 3.2524 no 2_656
H15 H16A 2.8431 no .
H15 H16B 2.3484 no .
H15 H16C 2.3109 no .
H15 H17A 2.3661 no .
H15 H17B 2.8466 no .
H15 H17C 2.3048 no .
H15 H20 2.6526 no 2_656
H15 H22A 2.3145 no 2_656
H15 H22B 3.4176 no 2_656
H16A H17B 2.5404 no .
H16A H17C 3.0221 no .
H16A H18A 3.2133 no .
H16A H18B 3.5160 no .
H16A H18C 1.9703 no .
H16B H18C 3.1767 no .
H16C H17A 3.5954 no .
H16C H17B 2.9764 no .
H16C H17C 2.5336 no .
H16C H18C 3.4979 no .
H16C H22A 2.7218 no 2_656
H17A H17A 2.5092 no 2_656
H17A H17B 3.3518 no 2_656
H17A H18A 3.2890 no .
H17A H18A 3.2490 no 2_656
H17A H22A 3.2506 no 2_656
H17B H18A 2.3228 no .
H17B H18C 2.5843 no .
H17C H19C 3.2562 no 2_656
H17C H22A 2.2529 no 2_656
H17C H22C 3.4187 no 2_656
H18A H19B 3.3095 no .
H18B H19A 3.5892 no .
H18B H19B 2.2162 no .
H18B H19C 3.3601 no .
H19A H21A 2.0295 no .
H19A H21B 3.5272 no .
H19A H21C 3.2639 no .
H19A H22A 3.5657 no .
H19A H22C 2.4860 no .
H19B H21A 3.5459 no .
H19C H21A 3.3062 no .
H19C H22A 3.0243 no .
H19C H22C 2.3900 no .
H20 H21A 2.8440 no .
H20 H21B 2.3100 no .
H20 H21C 2.3514 no .
H20 H22A 2.4205 no .
H20 H22B 2.2534 no .
H20 H22C 2.8357 no .
H21A H22A 3.5651 no .
H21A H22B 3.1257 no .
H21A H22C 2.4810 no .
H21B H22B 2.6261 no .
H21B H22C 2.8838 no .
H21C H22C 3.5564 no .
H23 H25 2.3091 no 7_647
P1 H6B 3.5700 no 2_656
P1 H6B 3.5700 no 8_555
P1 H19B 3.5244 no 4_565
P1 H19B 3.5244 no 6_646
F1 H6B 2.8843 no 2_656
F1 H7C 3.4289 no 3_657
F1 H8A 3.4268 no 3_657
F1 H8C 2.7812 no 3_657
F1 H10C 3.1866 no .
F1 H23 3.1135 no 7_647
F2 H6B 2.5288 no 8_555
F2 H7C 2.4925 no 3_657
F2 H8C 2.7521 no 3_657
F2 H16B 3.4956 no 7_657
F2 H18B 2.8223 no 4_565
F2 H19B 2.5506 no 4_565
F3 H6B 3.4496 no 2_656
F3 H8C 3.5046 no 3_657
F3 H16A 3.5995 no .
F3 H16B 3.0661 no .
F3 H16C 2.4863 no .
F3 H19A 3.2858 no 4_565
F3 H19B 2.6967 no 4_565
F3 H19C 3.2715 no 4_565
F3 H25 2.9359 no 7_657
F4 H6B 3.5897 no 2_656
F4 H7C 3.0665 no 3_657
F4 H8C 3.4648 no 3_657
F4 H16C 3.2622 no 7_657
F4 H19A 3.5758 no 6_646
F4 H19B 3.0629 no 6_646
F4 H23 2.6161 no 7_647
F4 H25 2.4044 no .
F5 H7C 3.2207 no 3_657
F5 H16A 3.5391 no 7_657
F5 H16B 3.1997 no 7_657
F5 H16C 2.6542 no 7_657
F5 H19A 3.3349 no 6_646
F5 H19B 2.8424 no 6_646
F5 H23 3.1497 no 7_647
F5 H25 2.5110 no .
F6 H5A 3.5510 no 3_657
F6 H5B 3.5515 no 3_657
F6 H5C 2.7918 no 3_657
F6 H6A 3.5877 no 8_545
F6 H7B 3.5903 no 3_657
F6 H11C 2.8418 no 7_647
F6 H16A 3.0715 no 7_657
F6 H17B 3.2343 no 7_657
F6 H18C 3.2342 no 7_657
F7 H6B 2.9536 no 8_555
F7 H8A 3.5252 no 5_555
F7 H8C 2.8772 no 5_555
F7 H10C 3.4744 no 7_657
F7 H16B 3.3188 no 7_657
F7 H16C 3.0317 no 7_657
F7 H19B 3.1801 no 6_646
F7 H19C 3.5766 no 6_646
F8 H6B 3.0504 no 2_656
F8 H7C 3.1880 no 3_657
F8 H8C 2.9139 no 3_657
F8 H10C 3.3441 no .
F8 H23 2.7051 no 7_647
F8 H25 3.1099 no .
C3 H18A 3.5495 no 2_646
C5 H7A 3.3441 no 6_556
C5 H18C 3.4369 no 5_445
C6 H18B 3.2996 no 5_445
C6 H23 3.5376 no 8_444
C7 H5A 3.1432 no 6_546
C7 H16A 3.2353 no 5_445
C7 H16B 3.4638 no 5_445
C7 H25 3.5396 no 3_657
C8 H18A 3.3355 no 2_646
C8 H19C 3.5682 no 2_646
C8 H22B 3.2261 no 4_555
C10 H8A 3.1091 no 3_657
C10 H10A 3.1397 no 3_657
C10 H10B 3.4351 no 3_657
C10 H21B 3.1669 no 4_555
C11 H17B 2.9782 no 1_545
C11 H18A 3.5179 no 1_545
C16 H7B 3.2474 no 5_555
C16 H25 3.2502 no 7_657
C17 H11B 2.9918 no 1_565
C18 H5C 3.5771 no 5_555
C18 H6C 3.1898 no 5_555
C18 H7C 3.5901 no 2_666
C18 H8B 3.4827 no 2_666
C18 H8C 3.5562 no 2_666
C19 H8C 3.5998 no 2_666
C21 H10A 3.4657 no 4_554
C22 H19C 3.0314 no 3_666
C22 H22C 3.2960 no 3_666
C23 H19A 3.2727 no 4_555
C23 H21A 3.4972 no 4_555
C23 H21A 3.3190 no 6_646
C24 H5C 3.3102 no 3_657
C24 H21A 3.1465 no 6_646
C25 H7B 3.4146 no 3_657
C25 H16A 3.5963 no 7_657
C25 H19A 3.1078 no 6_646
C25 H21A 3.5634 no 4_555
C25 H21A 3.2499 no 6_646
H5A F6 3.5510 no 3_657
H5A C7 3.1432 no 6_556
H5A H7A 2.4278 no 6_556
H5A H7B 3.4586 no 6_556
H5A H7C 3.1285 no 6_556
H5A H18B 3.2628 no 5_445
H5A H18C 3.2401 no 5_445
H5B F6 3.5515 no 3_657
H5C F6 2.7918 no 3_657
H5C C18 3.5771 no 5_445
H5C C24 3.3102 no 3_657
H5C H16A 3.3457 no 5_445
H5C H18B 3.5327 no 5_445
H5C H18C 2.8163 no 5_445
H5C H25 3.4659 no 3_657
H6A F6 3.5877 no 8_444
H6A H23 3.1165 no 8_444
H6B P1 3.5700 no 2_656
H6B F1 2.8843 no 2_656
H6B F2 2.5288 no 8_454
H6B F3 3.4496 no 2_656
H6B F4 3.5897 no 2_656
H6B F7 2.9536 no 8_454
H6B F8 3.0504 no 2_656
H6B H18B 3.0215 no 5_445
H6B H23 3.3847 no 8_444
H6C C18 3.1898 no 5_445
H6C H18B 2.7109 no 5_445
H6C H18C 2.8433 no 5_445
H6C H23 3.5421 no 8_444
H7A C5 3.3441 no 6_546
H7A H5A 2.4278 no 6_546
H7A H16A 3.2861 no 5_445
H7A H16B 3.3373 no 5_445
H7A H18A 3.3048 no 2_646
H7A H18B 3.3970 no 2_646
H7A H18C 3.5466 no 5_445
H7B F6 3.5903 no 3_657
H7B C16 3.2474 no 5_445
H7B C25 3.4146 no 3_657
H7B H5A 3.4586 no 6_546
H7B H16A 2.5498 no 5_445
H7B H16B 3.1854 no 5_445
H7B H16C 3.5831 no 5_445
H7B H18C 3.0901 no 5_445
H7B H25 2.7996 no 3_657
H7C F1 3.4289 no 3_657
H7C F2 2.4925 no 3_657
H7C F4 3.0665 no 3_657
H7C F5 3.2207 no 3_657
H7C F8 3.1880 no 3_657
H7C C18 3.5901 no 2_646
H7C H5A 3.1285 no 6_546
H7C H16A 3.4067 no 5_445
H7C H16B 3.2909 no 5_445
H7C H18A 3.3258 no 2_646
H7C H18B 2.9949 no 2_646
H7C H25 3.4373 no 3_657
H8A F1 3.4268 no 3_657
H8A F7 3.5252 no 5_445
H8A C10 3.1091 no 3_657
H8A H10A 3.1777 no 3_657
H8A H10B 2.6472 no 3_657
H8A H10C 2.9982 no 3_657
H8A H22B 2.6937 no 4_555
H8B C18 3.4827 no 2_646
H8B H17A 3.2737 no 1_545
H8B H17C 3.3763 no 1_545
H8B H18A 2.8814 no 2_646
H8B H18B 3.4114 no 2_646
H8B H19B 3.4550 no 2_646
H8B H19C 3.0902 no 2_646
H8B H22B 3.0709 no 4_555
H8C F1 2.7812 no 3_657
H8C F2 2.7521 no 3_657
H8C F3 3.5046 no 3_657
H8C F4 3.4648 no 3_657
H8C F7 2.8772 no 5_445
H8C F8 2.9139 no 3_657
H8C C18 3.5562 no 2_646
H8C C19 3.5998 no 2_646
H8C H18A 3.1856 no 2_646
H8C H18B 3.0705 no 2_646
H8C H19B 3.0662 no 2_646
H8C H19C 3.2884 no 2_646
H8C H22B 3.4227 no 4_555
H10A C10 3.1397 no 3_657
H10A C21 3.4657 no 4_555
H10A H8A 3.1777 no 3_657
H10A H10A 2.7768 no 3_657
H10A H10B 2.6630 no 3_657
H10A H10C 3.5908 no 3_657
H10A H21B 2.5051 no 4_555
H10A H22B 3.2998 no 4_555
H10B C10 3.4351 no 3_657
H10B H8A 2.6472 no 3_657
H10B H10A 2.6630 no 3_657
H10B H10B 3.4051 no 3_657
H10C F1 3.1866 no .
H10C F7 3.4744 no 7_657
H10C F8 3.3441 no .
H10C H8A 2.9982 no 3_657
H10C H10A 3.5908 no 3_657
H10C H21B 2.9844 no 4_555
H10C H23 3.1984 no 7_647
H11A H17B 3.0606 no 1_545
H11A H18A 3.0847 no 1_545
H11B C17 2.9918 no 1_545
H11B H17A 3.0423 no 1_545
H11B H17B 2.4445 no 1_545
H11B H17C 3.0153 no 1_545
H11C F6 2.8418 no 7_647
H11C H17B 2.9572 no 1_545
H11C H18A 3.2947 no 1_545
H16A F3 3.5995 no .
H16A F5 3.5391 no 7_657
H16A F6 3.0715 no 7_657
H16A C7 3.2353 no 5_555
H16A C25 3.5963 no 7_657
H16A H5C 3.3457 no 5_555
H16A H7A 3.2861 no 5_555
H16A H7B 2.5498 no 5_555
H16A H7C 3.4067 no 5_555
H16A H25 2.8501 no 7_657
H16B F2 3.4956 no 7_657
H16B F3 3.0661 no .
H16B F5 3.1997 no 7_657
H16B F7 3.3188 no 7_657
H16B C7 3.4638 no 5_555
H16B H7A 3.3373 no 5_555
H16B H7B 3.1854 no 5_555
H16B H7C 3.2909 no 5_555
H16C F3 2.4863 no .
H16C F4 3.2622 no 7_657
H16C F5 2.6542 no 7_657
H16C F7 3.0317 no 7_657
H16C H7B 3.5831 no 5_555
H16C H19A 3.4581 no 4_565
H16C H19C 3.5537 no 4_565
H16C H25 2.7997 no 7_657
H17A H8B 3.2737 no 1_565
H17A H11B 3.0423 no 1_565
H17B F6 3.2343 no 7_657
H17B C11 2.9782 no 1_565
H17B H11A 3.0606 no 1_565
H17B H11B 2.4445 no 1_565
H17B H11C 2.9572 no 1_565
H17C H8B 3.3763 no 1_565
H17C H11B 3.0153 no 1_565
H17C H22C 2.8845 no 4_565
H18A C3 3.5495 no 2_666
H18A C8 3.3355 no 2_666
H18A C11 3.5179 no 1_565
H18A H7A 3.3048 no 2_666
H18A H7C 3.3258 no 2_666
H18A H8B 2.8814 no 2_666
H18A H8C 3.1856 no 2_666
H18A H11A 3.0847 no 1_565
H18A H11C 3.2947 no 1_565
H18B F2 2.8223 no 4_564
H18B C6 3.2996 no 5_555
H18B H5A 3.2628 no 5_555
H18B H5C 3.5327 no 5_555
H18B H6B 3.0215 no 5_555
H18B H6C 2.7109 no 5_555
H18B H7A 3.3970 no 2_666
H18B H7C 2.9949 no 2_666
H18B H8B 3.4114 no 2_666
H18B H8C 3.0705 no 2_666
H18C F6 3.2342 no 7_657
H18C C5 3.4369 no 5_555
H18C H5A 3.2401 no 5_555
H18C H5C 2.8163 no 5_555
H18C H6C 2.8433 no 5_555
H18C H7A 3.5466 no 5_555
H18C H7B 3.0901 no 5_555
H19A F3 3.2858 no 4_564
H19A F4 3.5758 no 6_656
H19A F5 3.3349 no 6_656
H19A C23 3.2727 no 4_554
H19A C25 3.1078 no 6_656
H19A H16C 3.4581 no 4_564
H19A H23 3.3363 no 4_554
H19A H25 3.0576 no 6_656
H19B P1 3.5244 no 4_564
H19B F2 2.5506 no 4_564
H19B F3 2.6967 no 4_564
H19B F4 3.0629 no 6_656
H19B F5 2.8424 no 6_656
H19B F7 3.1801 no 6_656
H19B H8B 3.4550 no 2_666
H19B H8C 3.0662 no 2_666
H19B H23 3.3942 no 4_554
H19C F3 3.2715 no 4_564
H19C F7 3.5766 no 6_656
H19C C8 3.5682 no 2_666
H19C C22 3.0314 no 3_666
H19C H8B 3.0902 no 2_666
H19C H8C 3.2884 no 2_666
H19C H16C 3.5537 no 4_564
H19C H22A 2.8366 no 3_666
H19C H22B 2.7705 no 3_666
H19C H22C 2.9714 no 3_666
H21A C23 3.4972 no 4_554
H21A C23 3.3190 no 6_656
H21A C24 3.1465 no 6_656
H21A C25 3.5634 no 4_554
H21A C25 3.2499 no 6_656
H21B C10 3.1669 no 4_554
H21B H10A 2.5051 no 4_554
H21B H10C 2.9844 no 4_554
H22A H19C 2.8366 no 3_666
H22A H22C 2.8785 no 3_666
H22B C8 3.2261 no 4_554
H22B H8A 2.6937 no 4_554
H22B H8B 3.0709 no 4_554
H22B H8C 3.4227 no 4_554
H22B H10A 3.2998 no 4_554
H22B H19C 2.7705 no 3_666
H22C C22 3.2960 no 3_666
H22C H17C 2.8845 no 4_564
H22C H19C 2.9714 no 3_666
H22C H22A 2.8785 no 3_666
H22C H22C 2.8628 no 3_666
H23 F1 3.1135 no 7_647
H23 F4 2.6161 no 7_647
H23 F5 3.1497 no 7_647
H23 F8 2.7051 no 7_647
H23 C6 3.5376 no 8_545
H23 H6A 3.1165 no 8_545
H23 H6B 3.3847 no 8_545
H23 H6C 3.5421 no 8_545
H23 H10C 3.1984 no 7_647
H23 H19A 3.3363 no 4_555
H23 H19B 3.3942 no 4_555
H25 F3 2.9359 no 7_657
H25 F4 2.4044 no .
H25 F5 2.5110 no .
H25 F8 3.1099 no .
H25 C7 3.5396 no 3_657
H25 C16 3.2502 no 7_657
H25 H5C 3.4659 no 3_657
H25 H7B 2.7996 no 3_657
H25 H7C 3.4373 no 3_657
H25 H16A 2.8501 no 7_657
H25 H16C 2.7997 no 7_657
H25 H19A 3.0576 no 6_646

loop_
_geom_torsion_atom_site_label_1
_geom_torsion_atom_site_label_2
_geom_torsion_atom_site_label_3
_geom_torsion_atom_site_label_4
_geom_torsion
_geom_torsion_publ_flag
_geom_torsion_site_symmetry_1
_geom_torsion_site_symmetry_3
_geom_torsion_site_symmetry_4
C1 Fe1 C1 N1 -121.15(14) no . 2_656 2_656
C1 Fe1 C1 N2 59.91(14) no . 2_656 2_656
C1 Fe1 C1 N1 -121.15(14) no 2_656 . .
C1 Fe1 C1 N2 59.91(14) no 2_656 . .
C1 Fe1 C12 N3 -124.08(14) no . 2_656 2_656
C1 Fe1 C12 N4 58.51(14) no . 2_656 2_656
C12 Fe1 C1 N1 58.11(14) no 2_656 . .
C12 Fe1 C1 N2 -120.84(14) no 2_656 . .
C1 Fe1 C12 N3 -124.08(14) no 2_656 . .
C1 Fe1 C12 N4 58.51(14) no 2_656 . .
C12 Fe1 C1 N1 58.11(14) no . 2_656 2_656
C12 Fe1 C1 N2 -120.84(14) no . 2_656 2_656
C12 Fe1 C12 N3 56.67(14) no . 2_656 2_656
C12 Fe1 C12 N4 -120.74(14) no . 2_656 2_656
C12 Fe1 C12 N3 56.67(14) no 2_656 . .
C12 Fe1 C12 N4 -120.74(14) no 2_656 . .
F2 P1 F1 F4 -90.0(4) no . . .
F2 P1 F1 F4 90.0(4) no 7_657 . .
F1 P1 F3 F4 -176.7(11) no . . 7_657
F1 P1 F3 F7 0.4(9) no . . 7_657
F3 P1 F1 F4 -177.1(10) no . . .
F1 P1 F3 F4 -3.3(11) no . 7_657 .
F1 P1 F3 F7 179.6(9) no . 7_657 .
F3 P1 F1 F4 2.9(10) no 7_657 . .
F1 P1 F4 F3 176.6(14) no . . 7_657
F1 P1 F4 F8 0.3(10) no . . .
F1 P1 F4 F3 3.4(14) no . 7_657 .
F1 P1 F4 F8 179.7(10) no . 7_657 7_657
F1 P1 F5 F7 177.2(8) no . . .
F5 P1 F1 F4 -2.1(8) no . . .
F1 P1 F5 F7 2.8(8) no . 7_657 7_657
F5 P1 F1 F4 177.9(8) no 7_657 . .
F1 P1 F7 F3 -1(3) no . . 7_657
F1 P1 F7 F5 -6(3) no . . .
F1 P1 F7 F8 178.5(17) no . . 7_657
F7 P1 F1 F4 3(3) no . . .
F1 P1 F7 F3 -179(3) no . 7_657 .
F1 P1 F7 F5 -174(3) no . 7_657 7_657
F1 P1 F7 F8 1.5(17) no . 7_657 .
F7 P1 F1 F4 -177(3) no 7_657 . .
F1 P1 F8 F4 -179(4) no . . .
F1 P1 F8 F7 -2(3) no . . 7_657
F8 P1 F1 F4 0(3) no . . .
F1 P1 F8 F4 -1(4) no . 7_657 7_657
F1 P1 F8 F7 -178(3) no . 7_657 .
F8 P1 F1 F4 -180(3) no 7_657 . .
F2 P1 F1 F4 -90.0(4) no . 7_657 7_657
F2 P1 F1 F4 90.0(4) no 7_657 7_657 7_657
F1 P1 F3 F4 3.3(11) no 7_657 . 7_657
F1 P1 F3 F7 -179.6(9) no 7_657 . 7_657
F3 P1 F1 F4 -2.9(10) no . 7_657 7_657
F1 P1 F3 F4 176.7(11) no 7_657 7_657 .
F1 P1 F3 F7 -0.4(9) no 7_657 7_657 .
F3 P1 F1 F4 177.1(10) no 7_657 7_657 7_657
F1 P1 F4 F3 -3.4(14) no 7_657 . 7_657
F1 P1 F4 F8 -179.7(10) no 7_657 . .
F1 P1 F4 F3 -176.6(14) no 7_657 7_657 .
F1 P1 F4 F8 -0.3(10) no 7_657 7_657 7_657
F1 P1 F5 F7 -2.8(8) no 7_657 . .
F5 P1 F1 F4 -177.9(8) no . 7_657 7_657
F1 P1 F5 F7 -177.2(8) no 7_657 7_657 7_657
F5 P1 F1 F4 2.1(8) no 7_657 7_657 7_657
F1 P1 F7 F3 179(3) no 7_657 . 7_657
F1 P1 F7 F5 174(3) no 7_657 . .
F1 P1 F7 F8 -1.5(17) no 7_657 . 7_657
F7 P1 F1 F4 177(3) no . 7_657 7_657
F1 P1 F7 F3 1(3) no 7_657 7_657 .
F1 P1 F7 F5 6(3) no 7_657 7_657 7_657
F1 P1 F7 F8 -178.5(17) no 7_657 7_657 .
F7 P1 F1 F4 -3(3) no 7_657 7_657 7_657
F1 P1 F8 F4 1(4) no 7_657 . .
F1 P1 F8 F7 178(3) no 7_657 . 7_657
F8 P1 F1 F4 180(3) no . 7_657 7_657
F1 P1 F8 F4 179(4) no 7_657 7_657 7_657
F1 P1 F8 F7 2(3) no 7_657 7_657 .
F8 P1 F1 F4 -0(3) no 7_657 7_657 7_657
F2 P1 F3 F4 92.4(5) no . . 7_657
F2 P1 F3 F7 -90.5(7) no . . 7_657
F2 P1 F3 F4 87.6(5) no . 7_657 .
F2 P1 F3 F7 -89.5(7) no . 7_657 .
F2 P1 F4 F1 89.7(5) no . . .
F2 P1 F4 F3 -93.7(7) no . . 7_657
F2 P1 F4 F8 90.0(11) no . . .
F2 P1 F4 F1 90.3(5) no . 7_657 7_657
F2 P1 F4 F3 -86.3(7) no . 7_657 .
F2 P1 F4 F8 90.0(11) no . 7_657 7_657
F2 P1 F5 F7 -93.1(3) no . . .
F2 P1 F5 F7 -86.9(3) no . 7_657 7_657
F2 P1 F7 F3 92.2(8) no . . 7_657
F2 P1 F7 F5 86.8(4) no . . .
F2 P1 F7 F8 -88.6(6) no . . 7_657
F2 P1 F7 F3 87.8(8) no . 7_657 .
F2 P1 F7 F5 93.2(4) no . 7_657 7_657
F2 P1 F7 F8 -91.4(6) no . 7_657 .
F2 P1 F8 F4 -89.9(9) no . . .
F2 P1 F8 F7 87.7(6) no . . 7_657
F2 P1 F8 F4 -90.1(9) no . 7_657 7_657
F2 P1 F8 F7 92.3(6) no . 7_657 .
F2 P1 F3 F4 -87.6(5) no 7_657 . 7_657
F2 P1 F3 F7 89.5(7) no 7_657 . 7_657
F2 P1 F3 F4 -92.4(5) no 7_657 7_657 .
F2 P1 F3 F7 90.5(7) no 7_657 7_657 .
F2 P1 F4 F1 -90.3(5) no 7_657 . .
F2 P1 F4 F3 86.3(7) no 7_657 . 7_657
F2 P1 F4 F8 -90.0(11) no 7_657 . .
F2 P1 F4 F1 -89.7(5) no 7_657 7_657 7_657
F2 P1 F4 F3 93.7(7) no 7_657 7_657 .
F2 P1 F4 F8 -90.0(11) no 7_657 7_657 7_657
F2 P1 F5 F7 86.9(3) no 7_657 . .
F2 P1 F5 F7 93.1(3) no 7_657 7_657 7_657
F2 P1 F7 F3 -87.8(8) no 7_657 . 7_657
F2 P1 F7 F5 -93.2(4) no 7_657 . .
F2 P1 F7 F8 91.4(6) no 7_657 . 7_657
F2 P1 F7 F3 -92.2(8) no 7_657 7_657 .
F2 P1 F7 F5 -86.8(4) no 7_657 7_657 7_657
F2 P1 F7 F8 88.6(6) no 7_657 7_657 .
F2 P1 F8 F4 90.1(9) no 7_657 . .
F2 P1 F8 F7 -92.3(6) no 7_657 . 7_657
F2 P1 F8 F4 89.9(9) no 7_657 7_657 7_657
F2 P1 F8 F7 -87.7(6) no 7_657 7_657 .
F3 P1 F4 F1 3.4(14) no . . .
F3 P1 F4 F8 3.7(18) no . . .
F4 P1 F3 F7 -2.9(16) no . . 7_657
F3 P1 F4 F1 176.6(14) no . 7_657 7_657
F3 P1 F4 F8 176.3(18) no . 7_657 7_657
F4 P1 F3 F7 177.1(16) no 7_657 . 7_657
F3 P1 F5 F7 -171.0(19) no . . .
F5 P1 F3 F4 170.5(18) no . . 7_657
F5 P1 F3 F7 -12(3) no . . 7_657
F3 P1 F5 F7 -9.0(19) no . 7_657 7_657
F5 P1 F3 F4 -9.5(18) no 7_657 . 7_657
F5 P1 F3 F7 168(3) no 7_657 . 7_657
F3 P1 F7 F5 174.6(11) no . . .
F3 P1 F7 F8 -0.8(16) no . . 7_657
F7 P1 F3 F4 2.9(15) no . . 7_657
F3 P1 F7 F5 5.4(11) no . 7_657 7_657
F3 P1 F7 F8 -179.2(16) no . 7_657 .
F7 P1 F3 F4 -177.1(15) no 7_657 . 7_657
F3 P1 F8 F4 -177.1(11) no . . .
F3 P1 F8 F7 0.5(9) no . . 7_657
F8 P1 F3 F4 -177.7(9) no . . 7_657
F8 P1 F3 F7 -0.6(10) no . . 7_657
F3 P1 F8 F4 -2.9(11) no . 7_657 7_657
F3 P1 F8 F7 179.5(9) no . 7_657 .
F8 P1 F3 F4 2.3(9) no 7_657 . 7_657
F8 P1 F3 F7 179.4(10) no 7_657 . 7_657
F3 P1 F4 F1 -176.6(14) no 7_657 . .
F3 P1 F4 F8 -176.3(18) no 7_657 . .
F4 P1 F3 F7 -177.1(16) no . 7_657 .
F3 P1 F4 F1 -3.4(14) no 7_657 7_657 7_657
F3 P1 F4 F8 -3.7(18) no 7_657 7_657 7_657
F4 P1 F3 F7 2.9(16) no 7_657 7_657 .
F3 P1 F5 F7 9.0(19) no 7_657 . .
F5 P1 F3 F4 9.5(18) no . 7_657 .
F5 P1 F3 F7 -168(3) no . 7_657 .
F3 P1 F5 F7 171.0(19) no 7_657 7_657 7_657
F5 P1 F3 F4 -170.5(18) no 7_657 7_657 .
F5 P1 F3 F7 12(3) no 7_657 7_657 .
F3 P1 F7 F5 -5.4(11) no 7_657 . .
F3 P1 F7 F8 179.2(16) no 7_657 . 7_657
F7 P1 F3 F4 177.1(15) no . 7_657 .
F3 P1 F7 F5 -174.6(11) no 7_657 7_657 7_657
F3 P1 F7 F8 0.8(16) no 7_657 7_657 .
F7 P1 F3 F4 -2.9(15) no 7_657 7_657 .
F3 P1 F8 F4 2.9(11) no 7_657 . .
F3 P1 F8 F7 -179.5(9) no 7_657 . 7_657
F8 P1 F3 F4 -2.3(9) no . 7_657 .
F8 P1 F3 F7 -179.4(10) no . 7_657 .
F3 P1 F8 F4 177.1(11) no 7_657 7_657 7_657
F3 P1 F8 F7 -0.5(9) no 7_657 7_657 .
F8 P1 F3 F4 177.7(9) no 7_657 7_657 .
F8 P1 F3 F7 0.6(10) no 7_657 7_657 .
F4 P1 F5 F7 174(3) no . . .
F5 P1 F4 F1 176(3) no . . .
F5 P1 F4 F3 -7.7(16) no . . 7_657
F5 P1 F4 F8 176(3) no . . .
F4 P1 F5 F7 6(3) no . 7_657 7_657
F5 P1 F4 F1 -4(3) no 7_657 . .
F5 P1 F4 F3 172.3(16) no 7_657 . 7_657
F5 P1 F4 F8 -4(3) no 7_657 . .
F4 P1 F7 F3 2.3(11) no . . 7_657
F4 P1 F7 F5 -3.1(9) no . . .
F4 P1 F7 F8 -178.5(10) no . . 7_657
F7 P1 F4 F1 -178.4(8) no . . .
F7 P1 F4 F3 -1.9(9) no . . 7_657
F7 P1 F4 F8 -178.2(12) no . . .
F4 P1 F7 F3 177.7(11) no . 7_657 .
F4 P1 F7 F5 -176.9(9) no . 7_657 7_657
F4 P1 F7 F8 -1.5(10) no . 7_657 .
F7 P1 F4 F1 1.6(8) no 7_657 . .
F7 P1 F4 F3 178.1(9) no 7_657 . 7_657
F7 P1 F4 F8 1.8(12) no 7_657 . .
F4 P1 F8 F7 178(2) no . . 7_657
F8 P1 F4 F1 -0.3(13) no . . .
F8 P1 F4 F3 176(2) no . . 7_657
F4 P1 F8 F7 2(2) no . 7_657 .
F8 P1 F4 F1 179.7(13) no 7_657 . .
F8 P1 F4 F3 -4(2) no 7_657 . 7_657
F4 P1 F5 F7 -6(3) no 7_657 . .
F5 P1 F4 F1 4(3) no . 7_657 7_657
F5 P1 F4 F3 -172.3(16) no . 7_657 .
F5 P1 F4 F8 4(3) no . 7_657 7_657
F4 P1 F5 F7 -174(3) no 7_657 7_657 7_657
F5 P1 F4 F1 -176(3) no 7_657 7_657 7_657
F5 P1 F4 F3 7.7(16) no 7_657 7_657 .
F5 P1 F4 F8 -176(3) no 7_657 7_657 7_657
F4 P1 F7 F3 -177.7(11) no 7_657 . 7_657
F4 P1 F7 F5 176.9(9) no 7_657 . .
F4 P1 F7 F8 1.5(10) no 7_657 . 7_657
F7 P1 F4 F1 -1.6(8) no . 7_657 7_657
F7 P1 F4 F3 -178.1(9) no . 7_657 .
F7 P1 F4 F8 -1.8(12) no . 7_657 7_657
F4 P1 F7 F3 -2.3(11) no 7_657 7_657 .
F4 P1 F7 F5 3.1(9) no 7_657 7_657 7_657
F4 P1 F7 F8 178.5(10) no 7_657 7_657 .
F7 P1 F4 F1 178.4(8) no 7_657 7_657 7_657
F7 P1 F4 F3 1.9(9) no 7_657 7_657 .
F7 P1 F4 F8 178.2(12) no 7_657 7_657 7_657
F4 P1 F8 F7 -2(2) no 7_657 . 7_657
F8 P1 F4 F1 -179.7(13) no . 7_657 7_657
F8 P1 F4 F3 4(2) no . 7_657 .
F4 P1 F8 F7 -178(2) no 7_657 7_657 .
F8 P1 F4 F1 0.3(13) no 7_657 7_657 7_657
F8 P1 F4 F3 -176(2) no 7_657 7_657 .
F5 P1 F7 F3 5.4(8) no . . 7_657
F5 P1 F7 F8 -175.3(11) no . . 7_657
F5 P1 F7 F3 174.6(8) no . 7_657 .
F5 P1 F7 F8 -4.7(11) no . 7_657 .
F5 P1 F8 F4 -2.1(9) no . . .
F5 P1 F8 F7 175.5(11) no . . 7_657
F8 P1 F5 F7 176.2(10) no . . .
F5 P1 F8 F4 -177.9(9) no . 7_657 7_657
F5 P1 F8 F7 4.5(11) no . 7_657 .
F8 P1 F5 F7 -3.8(10) no 7_657 . .
F5 P1 F7 F3 -174.6(8) no 7_657 . 7_657
F5 P1 F7 F8 4.7(11) no 7_657 . 7_657
F5 P1 F7 F3 -5.4(8) no 7_657 7_657 .
F5 P1 F7 F8 175.3(11) no 7_657 7_657 .
F5 P1 F8 F4 177.9(9) no 7_657 . .
F5 P1 F8 F7 -4.5(11) no 7_657 . 7_657
F8 P1 F5 F7 3.8(10) no . 7_657 7_657
F5 P1 F8 F4 2.1(9) no 7_657 7_657 7_657
F5 P1 F8 F7 -175.5(11) no 7_657 7_657 .
F8 P1 F5 F7 -176.2(10) no 7_657 7_657 7_657
F7 P1 F8 F4 2.4(17) no . . .
F8 P1 F7 F3 0.8(16) no . . 7_657
F8 P1 F7 F5 -4.7(13) no . . .
F7 P1 F8 F4 177.6(17) no . 7_657 7_657
F8 P1 F7 F3 -179.2(16) no 7_657 . 7_657
F8 P1 F7 F5 175.3(13) no 7_657 . .
F7 P1 F8 F4 -177.6(17) no 7_657 . .
F8 P1 F7 F3 179.2(16) no . 7_657 .
F8 P1 F7 F5 -175.3(13) no . 7_657 7_657
F7 P1 F8 F4 -2.4(17) no 7_657 7_657 7_657
F8 P1 F7 F3 -0.8(16) no 7_657 7_657 .
F8 P1 F7 F5 4.7(13) no 7_657 7_657 7_657
P1 F1 F4 F3 -3.9(15) no . . 7_657
P1 F3 F4 F1 -3.8(15) no . 7_657 7_657
P1 F3 F4 F8 -5(3) no . 7_657 7_657
P1 F3 F7 F8 0.9(18) no . 7_657 .
F4 F3 F7 P1 4(3) no 7_657 7_657 .
F4 F3 F7 F8 4(4) no 7_657 7_657 .
F7 F3 F4 P1 -4(3) no 7_657 7_657 .
F7 F3 F4 F1 -8(4) no 7_657 7_657 7_657
F7 F3 F4 F8 -9(5) no 7_657 7_657 7_657
P1 F4 F8 F7 -4(3) no . . 7_657
F3 F4 F8 P1 -5(3) no 7_657 . .
F3 F4 F8 F7 -8(6) no 7_657 . 7_657
P1 F5 F7 F8 4.7(11) no . . 7_657
P1 F7 F8 F4 -4(3) no . 7_657 7_657
F3 F7 F8 P1 1(3) no 7_657 7_657 .
F3 F7 F8 F4 -3(5) no 7_657 7_657 7_657
F5 F7 F8 P1 -4.4(13) no . 7_657 .
F5 F7 F8 F4 -8(4) no . 7_657 7_657
C1 N1 C2 C3 -0.2(2) no . . .
C1 N1 C2 C7 -179.73(15) no . . .
C2 N1 C1 Fe1 -178.83(14) no . . .
C2 N1 C1 N2 0.32(19) no . . .
C1 N1 C4 C5 -110.94(17) no . . .
C1 N1 C4 C6 121.56(16) no . . .
C4 N1 C1 Fe1 -0.6(3) no . . .
C4 N1 C1 N2 178.54(15) no . . .
C2 N1 C4 C5 67.0(3) no . . .
C2 N1 C4 C6 -60.5(3) no . . .
C4 N1 C2 C3 -178.30(16) no . . .
C4 N1 C2 C7 2.1(3) no . . .
C1 N2 C3 C2 0.27(19) no . . .
C1 N2 C3 C8 -177.13(15) no . . .
C3 N2 C1 Fe1 178.81(13) no . . .
C3 N2 C1 N1 -0.36(18) no . . .
C1 N2 C9 C10 120.48(16) no . . .
C1 N2 C9 C11 -112.37(16) no . . .
C9 N2 C1 Fe1 -4.7(3) no . . .
C9 N2 C1 N1 176.09(14) no . . .
C3 N2 C9 C10 -63.6(3) no . . .
C3 N2 C9 C11 63.6(2) no . . .
C9 N2 C3 C2 -175.98(15) no . . .
C9 N2 C3 C8 6.6(3) no . . .
C12 N3 C13 C14 0.39(19) no . . .
C12 N3 C13 C18 178.06(15) no . . .
C13 N3 C12 Fe1 -178.34(13) no . . .
C13 N3 C12 N4 -0.40(18) no . . .
C12 N3 C15 C16 116.83(17) no . . .
C12 N3 C15 C17 -115.79(17) no . . .
C15 N3 C12 Fe1 1.7(3) no . . .
C15 N3 C12 N4 179.60(14) no . . .
C13 N3 C15 C16 -63.2(3) no . . .
C13 N3 C15 C17 64.2(2) no . . .
C15 N3 C13 C14 -179.61(15) no . . .
C15 N3 C13 C18 -1.9(3) no . . .
C12 N4 C14 C13 -0.04(19) no . . .
C12 N4 C14 C19 -177.72(14) no . . .
C14 N4 C12 Fe1 178.19(13) no . . .
C14 N4 C12 N3 0.27(18) no . . .
C12 N4 C20 C21 -109.95(18) no . . .
C12 N4 C20 C22 122.34(17) no . . .
C20 N4 C12 Fe1 -4.7(3) no . . .
C20 N4 C12 N3 177.34(14) no . . .
C14 N4 C20 C21 66.7(3) no . . .
C14 N4 C20 C22 -61.0(3) no . . .
C20 N4 C14 C13 -176.98(15) no . . .
C20 N4 C14 C19 5.3(3) no . . .
N1 C2 C3 N2 -0.1(2) no . . .
N1 C2 C3 C8 177.27(16) no . . .
C7 C2 C3 N2 179.5(2) no . . .
C7 C2 C3 C8 -3.2(4) no . . .
N3 C13 C14 N4 -0.20(19) no . . .
N3 C13 C14 C19 177.38(15) no . . .
C18 C13 C14 N4 -177.83(18) no . . .
C18 C13 C14 C19 -0.3(4) no . . .
C24 C23 C25 C24 -0.1(5) no . 7_647 7_647
C25 C23 C24 F6 179.0(3) no 7_647 . .
C25 C23 C24 C25 0.1(5) no 7_647 . .
F6 C24 C25 C23 -179.1(4) no . . 7_647
C23 C24 C25 C23 -0.1(5) no . . 7_647
